data_7042767
loop_
_publ_author_name
'Asensio Revert, Juan Manuel Manuel'
'Gomez-Sal, Pilar'
'Andr\'es, Rom\'an'
'de Jes\'us, Ernesto'

_publ_section_title
;
 Synthesis of water-soluble palladium(II) complexes with N-heterocyclic
 carbene chelate ligands and their use in the aerobic oxidation of
 1-phenylethanol
;
_journal_name_full 'Dalton Trans.'
_journal_paper_doi 10.1039/C7DT00643H
_journal_year 2017
_chemical_compound_source 'synthesis as described'
_chemical_formula_moiety 'C78 H133 Cl1.5 Cs6.5 N24 O47 Pd3 S12'
_chemical_formula_sum 'C78 H133 Cl1.5 Cs6.5 N24 O47 Pd3 S12'
_chemical_formula_weight 3780.1
_space_group_IT_number 2
_symmetry_cell_setting triclinic
_symmetry_Int_Tables_number 2
_symmetry_space_group_name_Hall '-P 1'
_symmetry_space_group_name_H-M 'P -1'
_atom_sites_solution_hydrogens geom
_audit_conform_dict_location ftp://ftp.iucr.org/pub/cif_core.dic
_audit_conform_dict_name cif_core.dic
_audit_conform_dict_version 2.4.3
_audit_creation_date 2017-04-04T18:19:26-00:00
_audit_creation_method 'WinGX routine CIF_UPDATE'
_audit_update_record
;
2017-04-18 deposited with the CCDC.
2017-04-24 downloaded from the CCDC.
;
_cell_angle_alpha 96.682(7)
_cell_angle_beta 100.591(7)
_cell_angle_gamma 99.196(8)
_cell_formula_units_Z 1
_cell_length_a 14.0002(13)
_cell_length_b 14.4399(11)
_cell_length_c 16.3759(15)
_cell_measurement_reflns_used 231
_cell_measurement_temperature 200(2)
_cell_measurement_theta_max 16.32
_cell_measurement_theta_min 3.24
_cell_measurement_wavelength 0.71073
_cell_volume 3175.9(5)
_computing_cell_refinement 'Dirax/lsq (Duisenberg & Schreurs, 1989-2000)'
_computing_data_collection 'Collect (Bruker AXS BV, 1997-2004)'
_computing_data_reduction 'EvalCCD (Duisenberg & Schreurs 1990-2000)'
_computing_molecular_graphics 'ORTEP-3 for Windows (Farrugia, 2012)'
_computing_publication_material 'WinGX publication routines (Farrugia, 2012)'
_computing_structure_refinement 'SHELXL-2014/7 (Sheldrick, 2014)'
_computing_structure_solution 'SHELXS-2013 (Sheldrick, 2008)'
_diffrn_ambient_temperature 200(2)
_diffrn_detector 'CCD plate'
_diffrn_detector_area_resol_mean 9
_diffrn_measured_fraction_theta_full 0.994
_diffrn_measured_fraction_theta_max 0.991
_diffrn_measurement_device '95mm CCD camera on \k-goniostat'
_diffrn_measurement_device_type KappaCCD
_diffrn_measurement_method 'CCD rotation images, thick slices'
_diffrn_orient_matrix_type X=UH
_diffrn_orient_matrix_UB_11 0.01
_diffrn_orient_matrix_UB_12 0
_diffrn_orient_matrix_UB_13 0
_diffrn_orient_matrix_UB_21 0
_diffrn_orient_matrix_UB_22 0.01
_diffrn_orient_matrix_UB_23 0
_diffrn_orient_matrix_UB_31 0
_diffrn_orient_matrix_UB_32 0
_diffrn_orient_matrix_UB_33 0.01
_diffrn_radiation_monochromator 'horizonally mounted graphite crystal'
_diffrn_radiation_probe x-ray
_diffrn_radiation_type MoK\a
_diffrn_radiation_wavelength 0.71073
_diffrn_reflns_av_R_equivalents 0.0644
_diffrn_reflns_av_unetI/netI 0.1238
_diffrn_reflns_Laue_measured_fraction_full 0.994
_diffrn_reflns_Laue_measured_fraction_max 0.991
_diffrn_reflns_limit_h_max 17
_diffrn_reflns_limit_h_min -16
_diffrn_reflns_limit_k_max 17
_diffrn_reflns_limit_k_min -17
_diffrn_reflns_limit_l_max 20
_diffrn_reflns_limit_l_min -20
_diffrn_reflns_number 21407
_diffrn_reflns_point_group_measured_fraction_full 0.994
_diffrn_reflns_point_group_measured_fraction_max 0.991
_diffrn_reflns_reduction_process
;
        Scaled and merged with Sortav
        R.H. Blessing, (1987) Cryst. Rev. 1, 3-58
        R.H. Blessing, (1989) J. Appl. Cryst. 22, 396-397
;
_diffrn_reflns_theta_full 25.242
_diffrn_reflns_theta_max 26
_diffrn_reflns_theta_min 3.002
_diffrn_source 'Enraf Nonius FR590'
_diffrn_standards_number 0
_exptl_absorpt_coefficient_mu 2.577
_exptl_absorpt_correction_T_max 0.802
_exptl_absorpt_correction_T_min 0.614
_exptl_absorpt_correction_type multi-scan
_exptl_absorpt_process_details
;
 R.H. Blessing, Acta Cryst. (1995), A51, 33-38
;
_exptl_crystal_colour colourless
_exptl_crystal_density_diffrn 1.977
_exptl_crystal_density_method 'not measured'
_exptl_crystal_description prism
_exptl_crystal_F_000 1860
_exptl_crystal_size_max 0.4
_exptl_crystal_size_mid 0.06
_exptl_crystal_size_min 0.06
_refine_diff_density_max 2.039
_refine_diff_density_min -2.119
_refine_diff_density_rms 0.179
_refine_ls_extinction_method none
_refine_ls_goodness_of_fit_ref 0.962
_refine_ls_hydrogen_treatment constr
_refine_ls_matrix_type full
_refine_ls_number_constraints 0
_refine_ls_number_parameters 805
_refine_ls_number_reflns 12363
_refine_ls_number_restraints 0
_refine_ls_restrained_S_all 0.962
_refine_ls_R_factor_all 0.1232
_refine_ls_R_factor_gt 0.0607
_refine_ls_shift/su_max 0.008
_refine_ls_shift/su_mean 0
_refine_ls_structure_factor_coef Fsqd
_refine_ls_weighting_details 'w=1/[\s^2^(Fo^2^)+(0.0866P)^2^] where P=(Fo^2^+2Fc^2^)/3'
_refine_ls_weighting_scheme calc
_refine_ls_wR_factor_gt 0.1461
_refine_ls_wR_factor_ref 0.1734
_reflns_Friedel_coverage 0
_reflns_number_gt 7048
_reflns_number_total 12363
_reflns_threshold_expression 'I > 2\s(I)'
_cod_data_source_file c7dt00643h2.cif
_cod_data_source_block shelx
_cod_original_formula_sum 'C78 H133 Cl1.50 Cs6.50 N24 O47 Pd3 S12'
_cod_database_code 7042767

loop_
_symmetry_equiv_pos_as_xyz
'x, y, z'
'-x, -y, -z'

loop_
_atom_site_label
_atom_site_type_symbol
_atom_site_fract_x
_atom_site_fract_y
_atom_site_fract_z
_atom_site_U_iso_or_equiv
_atom_site_adp_type
_atom_site_occupancy
_atom_site_site_symmetry_order
_atom_site_calc_flag
_atom_site_refinement_flags_posn
_atom_site_refinement_flags_adp
_atom_site_refinement_flags_occupancy
Pd1 Pd 0.72312(5) 0.24816(4) 0.53402(4) 0.01981(16) Uani 1 1 d . . .
Pd2 Pd 1.5 0.5 1 0.0191(2) Uani 1 2 d S . P
N1 N 1.6311(5) 0.5597(5) 1.1682(4) 0.0205(15) Uani 1 1 d . . .
N2 N 1.5282(5) 0.4364(5) 1.1764(4) 0.0228(15) Uani 1 1 d . . .
N3 N 1.3970(5) 0.3117(5) 0.9025(5) 0.0244(16) Uani 1 1 d . . .
N4 N 1.5374(5) 0.2941(5) 0.9700(4) 0.0217(15) Uani 1 1 d . . .
N5 N 0.7890(5) 0.4677(5) 0.5928(5) 0.0241(16) Uani 1 1 d . . .
N6 N 0.7745(5) 0.4220(5) 0.4608(5) 0.0238(16) Uani 1 1 d . . .
N7 N 0.8196(5) 0.2884(6) 0.3933(4) 0.0269(17) Uani 1 1 d . . .
N8 N 0.8899(5) 0.1854(5) 0.4530(5) 0.0269(17) Uani 1 1 d . . .
N9 N 0.5582(5) 0.3066(5) 0.6267(5) 0.0260(16) Uani 1 1 d . . .
N10 N 0.6160(5) 0.1861(5) 0.6640(4) 0.0224(15) Uani 1 1 d . . .
N11 N 0.6652(5) 0.0607(5) 0.5869(4) 0.0220(15) Uani 1 1 d . . .
N12 N 0.6600(5) 0.0379(5) 0.4557(4) 0.0240(16) Uani 1 1 d . . .
S1 S 0.41517(19) 0.30660(17) 0.37573(15) 0.0320(5) Uani 1 1 d . . .
S2 S 0.5578(2) 0.05434(18) 0.16742(15) 0.0371(6) Uani 1 1 d . . .
S3 S 1.09939(17) 0.51020(19) 0.77352(15) 0.0333(5) Uani 1 1 d . . .
S4 S 1.17807(17) 0.18828(19) 0.63287(17) 0.0378(6) Uani 1 1 d . . .
S5 S 1.1531(2) 0.3116(2) 1.06376(18) 0.0476(7) Uani 1 1 d . . .
S6 S 1.78324(16) 0.27327(16) 0.88349(14) 0.0278(5) Uani 1 1 d . . .
O11 O 0.3803(8) 0.2149(6) 0.3243(5) 0.071(3) Uani 1 1 d . . .
O12 O 0.3608(6) 0.3782(5) 0.3466(4) 0.0427(17) Uani 1 1 d . . .
O13 O 0.5209(6) 0.3341(7) 0.3855(5) 0.056(2) Uani 1 1 d . . .
O21 O 0.5409(6) 0.0992(5) 0.0934(4) 0.0464(19) Uani 1 1 d . . .
O22 O 0.4663(7) -0.0069(6) 0.1767(5) 0.059(2) Uani 1 1 d . . .
O23 O 0.6396(6) 0.0034(5) 0.1713(5) 0.050(2) Uani 1 1 d . . .
O31 O 1.1240(6) 0.4432(7) 0.7112(6) 0.064(3) Uani 1 1 d . . .
O32 O 1.0885(6) 0.4722(7) 0.8502(5) 0.057(2) Uani 1 1 d . . .
O33 O 1.1677(5) 0.6011(5) 0.7893(4) 0.0409(17) Uani 1 1 d . . .
O41 O 1.1638(6) 0.0957(6) 0.5813(6) 0.060(2) Uani 1 1 d . . .
O42 O 1.1743(5) 0.1803(6) 0.7205(4) 0.0430(18) Uani 1 1 d . . .
O43 O 1.2625(6) 0.2549(7) 0.6251(6) 0.069(3) Uani 1 1 d . . .
O51 O 1.1232(7) 0.3667(11) 1.1307(6) 0.103(5) Uani 1 1 d . . .
O52 O 1.1632(6) 0.3638(7) 0.9980(5) 0.059(2) Uani 1 1 d . . .
O53 O 1.0906(6) 0.2201(7) 1.0344(7) 0.075(3) Uani 1 1 d . . .
O61 O 1.8747(5) 0.2942(5) 0.9487(4) 0.0381(16) Uani 1 1 d . . .
O62 O 1.7185(5) 0.1865(5) 0.8895(5) 0.0407(17) Uani 1 1 d . . .
O63 O 1.8049(5) 0.2772(5) 0.8009(4) 0.0357(16) Uani 1 1 d . . .
Cs1 Cs 1.69305(7) 0.02040(6) 0.99084(6) 0.0649(3) Uani 1 1 d . . .
Cs3 Cs 1 0.5 1 0.0417(2) Uani 1 2 d S . P
C1 C 0.8200(6) 0.2358(6) 0.4583(5) 0.0244(19) Uani 1 1 d . . .
C1A C 0.6259(6) 0.2517(6) 0.6123(5) 0.0232(18) Uani 1 1 d . . .
C1B C 1.5587(6) 0.4928(6) 1.1229(5) 0.0213(18) Uani 1 1 d . . .
C2 C 0.8905(7) 0.2668(7) 0.3479(6) 0.036(2) Uani 1 1 d . . .
H2 H 0.9047 0.2923 0.3009 0.043 Uiso 1 1 calc R U .
C2A C 0.5463(6) 0.2008(7) 0.7114(5) 0.027(2) Uani 1 1 d . . .
H2A H 0.5286 0.1657 0.7523 0.033 Uiso 1 1 calc R U .
C2B C 1.6484(6) 0.5477(7) 1.2529(5) 0.027(2) Uani 1 1 d . . .
H2B H 1.6955 0.5853 1.2967 0.032 Uiso 1 1 calc R U .
C3 C 0.9341(7) 0.2020(7) 0.3852(6) 0.034(2) Uani 1 1 d . . .
H3 H 0.9842 0.1736 0.369 0.041 Uiso 1 1 calc R U .
C3A C 0.5090(7) 0.2750(6) 0.6871(6) 0.028(2) Uani 1 1 d . . .
H3A H 0.4594 0.3007 0.707 0.033 Uiso 1 1 calc R U .
C3B C 1.5824(7) 0.4701(7) 1.2581(6) 0.029(2) Uani 1 1 d . . .
H3B H 1.5746 0.4443 1.3064 0.035 Uiso 1 1 calc R U .
C4 C 0.9210(7) 0.1219(7) 0.5134(6) 0.030(2) Uani 1 1 d . . .
H4A H 0.9636 0.0834 0.4908 0.036 Uiso 1 1 calc R U .
H4B H 0.8632 0.0796 0.5211 0.036 Uiso 1 1 calc R U .
C4A C 0.5405(6) 0.3895(6) 0.5840(6) 0.0263(19) Uani 1 1 d . . .
H4A1 H 0.5799 0.3947 0.5413 0.032 Uiso 1 1 calc R U .
H4A2 H 0.5608 0.4471 0.6246 0.032 Uiso 1 1 calc R U .
C4B C 1.4494(7) 0.3536(6) 1.1563(6) 0.027(2) Uani 1 1 d . . .
H4B1 H 1.452 0.3197 1.2042 0.033 Uiso 1 1 calc R U .
H4B2 H 1.4601 0.3115 1.1095 0.033 Uiso 1 1 calc R U .
C5 C 0.9752(7) 0.1774(8) 0.5966(6) 0.035(2) Uani 1 1 d . . .
H5A H 0.9871 0.1335 0.6362 0.042 Uiso 1 1 calc R U .
H5B H 0.9332 0.218 0.6173 0.042 Uiso 1 1 calc R U .
C5A C 0.4320(6) 0.3793(7) 0.5436(6) 0.028(2) Uani 1 1 d . . .
H5A1 H 0.3936 0.3763 0.5872 0.033 Uiso 1 1 calc R U .
H5A2 H 0.4227 0.4356 0.5184 0.033 Uiso 1 1 calc R U .
C5B C 1.3482(7) 0.3782(7) 1.1338(6) 0.034(2) Uani 1 1 d . . .
H5B1 H 1.3468 0.4177 1.0897 0.04 Uiso 1 1 calc R U .
H5B2 H 1.3334 0.4137 1.1825 0.04 Uiso 1 1 calc R U .
C6 C 1.0747(7) 0.2394(7) 0.5944(7) 0.038(2) Uani 1 1 d . . .
H6A H 1.0806 0.3008 0.6279 0.045 Uiso 1 1 calc R U .
H6B H 1.0755 0.2496 0.537 0.045 Uiso 1 1 calc R U .
C6A C 0.3916(7) 0.2929(8) 0.4770(6) 0.036(2) Uani 1 1 d . . .
H6A1 H 0.3207 0.2768 0.4724 0.043 Uiso 1 1 calc R U .
H6A2 H 0.42 0.24 0.4955 0.043 Uiso 1 1 calc R U .
C6B C 1.2715(8) 0.2889(8) 1.1041(8) 0.048(3) Uani 1 1 d . . .
H6B1 H 1.2677 0.2537 1.1508 0.057 Uiso 1 1 calc R U .
H6B2 H 1.292 0.2496 1.0609 0.057 Uiso 1 1 calc R U .
C7 C 0.7584(7) 0.3592(6) 0.3815(6) 0.0257(19) Uani 1 1 d . . .
H7A H 0.6893 0.3291 0.3642 0.031 Uiso 1 1 calc R U .
H7B H 0.7759 0.3951 0.3381 0.031 Uiso 1 1 calc R U .
C7A C 0.6745(6) 0.1131(6) 0.6697(5) 0.0250(19) Uani 1 1 d . . .
H7A1 H 0.6521 0.0705 0.7068 0.03 Uiso 1 1 calc R U .
H7A2 H 0.7433 0.1413 0.6928 0.03 Uiso 1 1 calc R U .
C7B C 1.6796(6) 0.6391(7) 1.1352(6) 0.029(2) Uani 1 1 d . . .
H7B1 H 1.7148 0.6168 1.0933 0.035 Uiso 1 1 calc R U .
H7B2 H 1.7268 0.6818 1.18 0.035 Uiso 1 1 calc R U .
C8 C 0.7646(6) 0.3895(7) 0.5341(6) 0.028(2) Uani 1 1 d . . .
C8A C 0.6815(6) 0.1057(6) 0.5209(5) 0.0240(19) Uani 1 1 d . . .
C8B C 1.4784(6) 0.3586(7) 0.9586(5) 0.0242(19) Uani 1 1 d . . .
C9 C 0.8059(7) 0.5198(6) 0.4734(6) 0.032(2) Uani 1 1 d . . .
H9 H 0.818 0.5576 0.4328 0.039 Uiso 1 1 calc R U .
C9A C 0.6362(6) -0.0353(6) 0.5628(6) 0.026(2) Uani 1 1 d . . .
H9A H 0.6217 -0.0805 0.597 0.032 Uiso 1 1 calc R U .
C9B C 1.4032(7) 0.2182(6) 0.8798(6) 0.0263(19) Uani 1 1 d . . .
H9B H 1.3565 0.1721 0.8423 0.032 Uiso 1 1 calc R U .
C10 C 0.8153(7) 0.5491(7) 0.5567(6) 0.032(2) Uani 1 1 d . . .
H10 H 0.8353 0.6111 0.5844 0.039 Uiso 1 1 calc R U .
C10A C 0.6330(7) -0.0514(6) 0.4785(6) 0.027(2) Uani 1 1 d . . .
H10A H 0.6163 -0.1096 0.4435 0.032 Uiso 1 1 calc R U .
C13B C 1.7198(7) 0.3673(6) 0.9034(6) 0.028(2) Uani 1 1 d . . .
H13A H 1.7552 0.4244 0.8889 0.034 Uiso 1 1 calc R U .
H13B H 1.6547 0.3523 0.8668 0.034 Uiso 1 1 calc R U .
C11 C 0.7982(6) 0.4678(7) 0.6825(6) 0.029(2) Uani 1 1 d . . .
H11A H 0.7478 0.4183 0.6922 0.034 Uiso 1 1 calc R U .
H11B H 0.7874 0.5282 0.7082 0.034 Uiso 1 1 calc R U .
C11A C 0.6590(7) 0.0512(7) 0.3668(6) 0.028(2) Uani 1 1 d . . .
H11C H 0.7243 0.0813 0.3618 0.034 Uiso 1 1 calc R U .
H11D H 0.642 -0.0101 0.3313 0.034 Uiso 1 1 calc R U .
C10B C 1.4895(7) 0.2079(7) 0.9229(6) 0.030(2) Uani 1 1 d . . .
H10B H 1.5142 0.1518 0.9218 0.036 Uiso 1 1 calc R U .
C12 C 0.8995(8) 0.4516(7) 0.7234(6) 0.037(2) Uani 1 1 d . . .
H12A H 0.8975 0.4376 0.7796 0.045 Uiso 1 1 calc R U .
H12B H 0.9142 0.3965 0.6916 0.045 Uiso 1 1 calc R U .
C12A C 0.5864(7) 0.1106(7) 0.3387(6) 0.028(2) Uani 1 1 d . . .
H12C H 0.5958 0.1652 0.3818 0.033 Uiso 1 1 calc R U .
H12D H 0.5207 0.0744 0.335 0.033 Uiso 1 1 calc R U .
C11B C 1.6363(6) 0.3128(7) 1.0220(6) 0.027(2) Uani 1 1 d . . .
H11E H 1.6619 0.2542 1.0208 0.033 Uiso 1 1 calc R U .
H11F H 1.6327 0.3338 1.0796 0.033 Uiso 1 1 calc R U .
C13 C 0.9824(7) 0.5351(8) 0.7290(7) 0.040(2) Uani 1 1 d . . .
H13C H 0.9699 0.5897 0.7631 0.048 Uiso 1 1 calc R U .
H13D H 0.9834 0.551 0.6732 0.048 Uiso 1 1 calc R U .
C13A C 0.5895(7) 0.1468(6) 0.2543(5) 0.030(2) Uani 1 1 d . . .
H13E H 0.6555 0.1813 0.2564 0.036 Uiso 1 1 calc R U .
H13F H 0.5441 0.1907 0.2462 0.036 Uiso 1 1 calc R U .
C12B C 1.7077(6) 0.3874(6) 0.9937(6) 0.027(2) Uani 1 1 d . . .
H12E H 1.6855 0.4476 1.0014 0.032 Uiso 1 1 calc R U .
H12F H 1.7722 0.3948 1.0304 0.032 Uiso 1 1 calc R U .
Cs2 Cs 1.0285(3) 0.2537(2) 0.82915(18) 0.0401(5) Uani 0.8 1 d . . P
Cs2B Cs 1.0292(11) 0.2275(9) 0.8444(8) 0.049(3) Uani 0.2 1 d . . P
Cs4 Cs 0.9959(2) 0.9060(3) 0.8549(3) 0.0977(11) Uani 0.5 1 d . . P
Cs4B Cs 0.9879(5) 0.8588(4) 0.8278(4) 0.0678(14) Uani 0.25 1 d . . P
Cl Cl 1.1262(4) 0.9869(3) 0.7681(3) 0.0649(12) Uani 0.75 1 d . . P
O71 O 0.8900(5) 1.0432(4) 0.7462(4) 0.0296(14) Uani 1 1 d . . .
O72 O 0.8471(8) 0.7485(8) 0.6895(9) 0.101(4) Uani 1 1 d . . .
O73 O 1.1489(8) 0.7719(7) 0.8958(5) 0.070(3) Uani 1 1 d . . .
O74 O 0.2845(9) 0.0687(8) 0.1998(6) 0.090(4) Uani 1 1 d . . .
O75 O 0.8679(8) 0.9020(8) 0.5960(7) 0.078(3) Uani 1 1 d . . .
O76 O 0.9129(13) 1.0814(14) 0.9521(12) 0.068(5) Uani 0.5 1 d . . P

loop_
_atom_site_aniso_label
_atom_site_aniso_U_11
_atom_site_aniso_U_22
_atom_site_aniso_U_33
_atom_site_aniso_U_23
_atom_site_aniso_U_13
_atom_site_aniso_U_12
Pd1 0.0162(3) 0.0196(3) 0.0235(3) 0.0050(3) 0.0068(2) -0.0015(2)
Pd2 0.0158(4) 0.0215(5) 0.0180(4) -0.0001(4) 0.0033(3) 0.0003(3)
N1 0.013(3) 0.030(4) 0.015(3) -0.001(3) -0.003(3) 0.003(3)
N2 0.014(3) 0.030(4) 0.025(4) 0.007(3) 0.003(3) 0.006(3)
N3 0.014(3) 0.026(4) 0.034(4) 0.003(3) 0.007(3) 0.004(3)
N4 0.020(4) 0.019(4) 0.026(4) 0.001(3) 0.010(3) -0.002(3)
N5 0.018(4) 0.021(4) 0.030(4) -0.001(3) 0.006(3) -0.004(3)
N6 0.022(4) 0.020(4) 0.028(4) 0.004(3) 0.008(3) -0.002(3)
N7 0.025(4) 0.039(4) 0.021(4) 0.011(3) 0.008(3) 0.008(3)
N8 0.020(4) 0.030(4) 0.030(4) 0.004(3) 0.008(3) 0.002(3)
N9 0.023(4) 0.025(4) 0.029(4) 0.004(3) 0.005(3) -0.001(3)
N10 0.025(4) 0.024(4) 0.018(3) 0.005(3) 0.007(3) -0.001(3)
N11 0.023(4) 0.016(3) 0.028(4) 0.004(3) 0.013(3) -0.001(3)
N12 0.027(4) 0.029(4) 0.019(4) 0.004(3) 0.011(3) 0.005(3)
S1 0.0435(14) 0.0279(12) 0.0257(12) 0.0070(10) 0.0091(10) 0.0056(10)
S2 0.0516(16) 0.0284(13) 0.0257(12) 0.0002(10) 0.0031(11) -0.0003(11)
S3 0.0248(12) 0.0454(14) 0.0303(12) 0.0069(11) 0.0071(9) 0.0052(10)
S4 0.0240(12) 0.0391(14) 0.0446(15) -0.0091(12) 0.0116(10) -0.0055(10)
S5 0.0298(14) 0.0673(19) 0.0427(16) 0.0128(14) 0.0051(11) -0.0006(13)
S6 0.0213(11) 0.0303(12) 0.0299(12) 0.0012(10) 0.0077(9) -0.0012(9)
O11 0.126(9) 0.032(4) 0.042(5) -0.002(4) 0.013(5) -0.010(5)
O12 0.054(5) 0.047(4) 0.036(4) 0.017(3) 0.011(3) 0.026(4)
O13 0.036(4) 0.093(7) 0.051(5) 0.021(5) 0.021(4) 0.021(4)
O21 0.071(5) 0.044(4) 0.017(3) 0.003(3) -0.002(3) 0.005(4)
O22 0.076(6) 0.043(5) 0.047(5) 0.003(4) 0.013(4) -0.019(4)
O23 0.077(6) 0.043(4) 0.035(4) 0.004(3) 0.011(4) 0.027(4)
O31 0.033(4) 0.079(6) 0.068(6) -0.031(5) 0.005(4) 0.012(4)
O32 0.043(5) 0.079(6) 0.045(5) 0.034(4) 0.002(4) -0.007(4)
O33 0.034(4) 0.041(4) 0.042(4) 0.009(3) 0.005(3) -0.006(3)
O41 0.047(5) 0.051(5) 0.076(6) -0.023(4) 0.016(4) 0.011(4)
O42 0.029(4) 0.058(5) 0.041(4) 0.009(4) 0.001(3) 0.009(3)
O43 0.039(5) 0.077(6) 0.078(6) -0.019(5) 0.025(4) -0.024(4)
O51 0.048(6) 0.197(14) 0.061(6) -0.024(7) 0.025(5) 0.025(7)
O52 0.036(4) 0.086(6) 0.054(5) 0.034(5) 0.001(4) 0.002(4)
O53 0.034(5) 0.076(6) 0.094(7) 0.011(6) -0.007(4) -0.023(4)
O61 0.028(4) 0.047(4) 0.038(4) 0.000(3) 0.003(3) 0.013(3)
O62 0.039(4) 0.028(4) 0.054(5) 0.006(3) 0.018(3) -0.007(3)
O63 0.034(4) 0.044(4) 0.030(4) 0.001(3) 0.011(3) 0.004(3)
Cs1 0.0569(5) 0.0663(5) 0.0813(6) 0.0258(5) 0.0264(4) 0.0162(4)
Cs3 0.0321(5) 0.0397(5) 0.0473(6) 0.0017(4) 0.0057(4) -0.0046(4)
C1 0.016(4) 0.025(5) 0.027(5) 0.000(4) 0.002(3) -0.003(3)
C1A 0.018(4) 0.023(4) 0.025(4) -0.004(4) 0.004(3) -0.001(3)
C1B 0.016(4) 0.020(4) 0.026(4) 0.001(4) 0.000(3) 0.003(3)
C2 0.033(5) 0.046(6) 0.038(6) 0.018(5) 0.024(4) 0.012(5)
C2A 0.026(5) 0.036(5) 0.021(4) 0.006(4) 0.009(4) 0.001(4)
C2B 0.019(4) 0.036(5) 0.020(4) -0.004(4) 0.000(3) -0.002(4)
C3 0.033(5) 0.041(6) 0.034(5) 0.007(5) 0.021(4) 0.006(4)
C3A 0.024(5) 0.030(5) 0.030(5) 0.007(4) 0.012(4) 0.001(4)
C3B 0.029(5) 0.038(5) 0.021(4) 0.007(4) 0.003(4) 0.012(4)
C4 0.025(5) 0.030(5) 0.035(5) 0.009(4) 0.006(4) 0.005(4)
C4A 0.025(5) 0.021(4) 0.033(5) 0.001(4) 0.008(4) 0.004(4)
C4B 0.034(5) 0.024(5) 0.027(5) 0.005(4) 0.009(4) 0.010(4)
C5 0.031(5) 0.049(6) 0.035(5) 0.022(5) 0.012(4) 0.015(5)
C5A 0.023(5) 0.032(5) 0.031(5) 0.007(4) 0.011(4) 0.007(4)
C5B 0.027(5) 0.040(6) 0.031(5) 0.010(4) 0.006(4) -0.003(4)
C6 0.037(6) 0.034(5) 0.038(6) 0.007(5) 0.009(4) -0.007(4)
C6A 0.023(5) 0.050(6) 0.025(5) 0.001(4) 0.002(4) -0.014(4)
C6B 0.037(6) 0.036(6) 0.064(8) 0.016(5) 0.000(5) -0.008(5)
C7 0.026(5) 0.023(5) 0.031(5) 0.009(4) 0.010(4) 0.004(4)
C7A 0.026(5) 0.031(5) 0.017(4) 0.000(4) 0.006(3) 0.005(4)
C7B 0.021(4) 0.036(5) 0.024(5) -0.002(4) 0.003(4) -0.007(4)
C8 0.018(4) 0.034(5) 0.033(5) 0.010(4) 0.010(4) 0.000(4)
C8A 0.014(4) 0.032(5) 0.024(5) -0.003(4) 0.008(3) -0.001(3)
C8B 0.017(4) 0.038(5) 0.016(4) 0.004(4) 0.003(3) 0.001(4)
C9 0.028(5) 0.021(5) 0.045(6) 0.007(4) 0.009(4) -0.006(4)
C9A 0.023(4) 0.019(4) 0.037(5) 0.008(4) 0.011(4) -0.004(3)
C9B 0.030(5) 0.017(4) 0.032(5) 0.001(4) 0.013(4) -0.002(4)
C10 0.027(5) 0.027(5) 0.041(6) 0.013(4) 0.002(4) -0.004(4)
C10A 0.036(5) 0.014(4) 0.030(5) 0.003(4) 0.012(4) -0.001(4)
C13B 0.021(4) 0.026(5) 0.037(5) 0.014(4) 0.006(4) -0.001(4)
C11 0.019(4) 0.036(5) 0.029(5) 0.002(4) 0.004(4) 0.001(4)
C11A 0.031(5) 0.027(5) 0.027(5) 0.006(4) 0.008(4) 0.001(4)
C10B 0.038(5) 0.024(5) 0.026(5) 0.000(4) 0.010(4) 0.001(4)
C12 0.041(6) 0.033(5) 0.034(5) 0.010(4) 0.001(4) 0.001(4)
C12A 0.025(5) 0.028(5) 0.034(5) 0.011(4) 0.006(4) 0.009(4)
C11B 0.019(4) 0.029(5) 0.034(5) 0.002(4) 0.009(4) 0.003(4)
C13 0.033(5) 0.045(6) 0.042(6) 0.011(5) 0.010(5) 0.003(5)
C13A 0.042(6) 0.020(4) 0.023(5) -0.002(4) 0.003(4) -0.002(4)
C12B 0.015(4) 0.026(5) 0.039(5) 0.006(4) 0.006(4) -0.003(4)
Cs2 0.0277(6) 0.0577(12) 0.0343(12) 0.0022(7) 0.0075(8) 0.0085(8)
Cs2B 0.035(3) 0.083(8) 0.028(4) 0.011(3) 0.001(2) 0.013(5)
Cs4 0.0563(14) 0.129(3) 0.117(3) 0.075(2) 0.0142(17) 0.009(2)
Cs4B 0.056(3) 0.068(3) 0.075(3) 0.017(3) 0.003(2) 0.007(3)
Cl 0.087(3) 0.059(3) 0.062(3) 0.016(2) 0.032(2) 0.030(2)
O71 0.030(3) 0.023(3) 0.037(4) 0.004(3) 0.009(3) 0.006(3)
O72 0.067(7) 0.065(7) 0.161(12) -0.017(7) 0.032(7) -0.002(5)
O73 0.103(8) 0.063(6) 0.045(5) 0.021(4) 0.020(5) 0.002(5)
O74 0.125(10) 0.080(7) 0.049(6) -0.015(5) 0.020(6) -0.018(7)
O75 0.074(7) 0.084(7) 0.086(7) 0.019(6) 0.019(5) 0.034(6)
O76 0.056(11) 0.082(13) 0.066(12) 0.010(10) 0.011(9) 0.015(10)

loop_
_atom_type_symbol
_atom_type_description
_atom_type_scat_dispersion_real
_atom_type_scat_dispersion_imag
_atom_type_scat_source
C C 0.0033 0.0016 'International Tables Vol C Tables 4.2.6.8 and 6.1.1.4'
H H 0 0 'International Tables Vol C Tables 4.2.6.8 and 6.1.1.4'
Cs Cs -0.368 2.1192 'International Tables Vol C Tables 4.2.6.8 and 6.1.1.4'
N N 0.0061 0.0033 'International Tables Vol C Tables 4.2.6.8 and 6.1.1.4'
O O 0.0106 0.006 'International Tables Vol C Tables 4.2.6.8 and 6.1.1.4'
Pd Pd -0.9988 1.0072 'International Tables Vol C Tables 4.2.6.8 and 6.1.1.4'
S S 0.1246 0.1234 'International Tables Vol C Tables 4.2.6.8 and 6.1.1.4'
Cl Cl 0.1484 0.1585 'International Tables Vol C Tables 4.2.6.8 and 6.1.1.4'

loop_
_exptl_crystal_face_index_h
_exptl_crystal_face_index_k
_exptl_crystal_face_index_l
_exptl_crystal_face_perp_dist
-1 2 3 0.055
1 -3 -8 0.025
-17 5 1 0.145
-6 1 0 0.064

loop_
_geom_angle_atom_site_label_1
_geom_angle_atom_site_label_2
_geom_angle_atom_site_label_3
_geom_angle
_geom_angle_site_symmetry_1
_geom_angle_site_symmetry_3
C1 Pd1 C8A 91.5(3) . .
C1 Pd1 C8 84.1(3) . .
C8A Pd1 C8 174.0(4) . .
C1 Pd1 C1A 176.2(4) . .
C8A Pd1 C1A 85.0(3) . .
C8 Pd1 C1A 99.5(3) . .
C8B Pd2 C8B 180 . 2_867
C8B Pd2 C1B 96.2(3) . .
C8B Pd2 C1B 83.8(3) 2_867 .
C8B Pd2 C1B 83.8(3) . 2_867
C8B Pd2 C1B 96.2(3) 2_867 2_867
C1B Pd2 C1B 180 . 2_867
C1B N1 C2B 111.0(7) . .
C1B N1 C7B 124.0(7) . .
C2B N1 C7B 124.7(7) . .
C1B N2 C3B 110.0(7) . .
C1B N2 C4B 127.0(7) . .
C3B N2 C4B 123.0(7) . .
C8B N3 C9B 111.5(8) . .
C8B N3 C7B 121.8(7) . 2_867
C9B N3 C7B 126.3(7) . 2_867
C8B N4 C10B 109.1(7) . .
C8B N4 C11B 125.3(7) . .
C10B N4 C11B 125.5(8) . .
C8 N5 C10 110.8(8) . .
C8 N5 C11 125.2(8) . .
C10 N5 C11 123.7(7) . .
C8 N6 C9 111.5(8) . .
C8 N6 C7 122.6(7) . .
C9 N6 C7 125.8(7) . .
C1 N7 C2 109.7(8) . .
C1 N7 C7 122.5(7) . .
C2 N7 C7 127.6(8) . .
C1 N8 C3 111.7(8) . .
C1 N8 C4 124.6(7) . .
C3 N8 C4 123.6(8) . .
C1A N9 C3A 110.7(8) . .
C1A N9 C4A 124.7(7) . .
C3A N9 C4A 124.7(7) . .
C1A N10 C2A 111.5(7) . .
C1A N10 C7A 123.0(7) . .
C2A N10 C7A 125.4(7) . .
C8A N11 C9A 111.5(7) . .
C8A N11 C7A 121.4(7) . .
C9A N11 C7A 127.1(7) . .
C8A N12 C10A 111.9(7) . .
C8A N12 C11A 126.0(7) . .
C10A N12 C11A 122.1(7) . .
O11 S1 O13 110.5(6) . .
O11 S1 O12 112.7(5) . .
O13 S1 O12 113.5(5) . .
O11 S1 C6A 106.4(5) . .
O13 S1 C6A 106.9(5) . .
O12 S1 C6A 106.3(5) . .
O21 S2 O23 113.1(5) . .
O21 S2 O22 111.2(5) . .
O23 S2 O22 111.6(5) . .
O21 S2 C13A 106.4(4) . .
O23 S2 C13A 107.4(5) . .
O22 S2 C13A 106.7(5) . .
O21 S2 Cs1 56.7(3) . 1_454
O23 S2 Cs1 56.7(3) . 1_454
O22 S2 Cs1 126.2(3) . 1_454
C13A S2 Cs1 127.2(3) . 1_454
O21 S2 Cs1 60.5(3) . 2_756
O23 S2 Cs1 125.1(3) . 2_756
O22 S2 Cs1 51.3(3) . 2_756
C13A S2 Cs1 127.2(4) . 2_756
Cs1 S2 Cs1 90.20(5) 1_454 2_756
O31 S3 O32 113.2(6) . .
O31 S3 O33 111.6(5) . .
O32 S3 O33 112.6(5) . .
O31 S3 C13 106.7(5) . .
O32 S3 C13 106.7(5) . .
O33 S3 C13 105.4(5) . .
O31 S3 Cs2 71.8(4) . .
O32 S3 Cs2 45.4(4) . .
O33 S3 Cs2 149.3(3) . .
C13 S3 Cs2 102.3(4) . .
O43 S4 O41 114.8(5) . .
O43 S4 O42 112.4(5) . .
O41 S4 O42 112.2(5) . .
O43 S4 C6 104.8(6) . .
O41 S4 C6 106.3(5) . .
O42 S4 C6 105.4(4) . .
O52 S5 O53 111.9(6) . .
O52 S5 O51 110.7(8) . .
O53 S5 O51 113.8(7) . .
O52 S5 C6B 106.6(5) . .
O53 S5 C6B 105.9(6) . .
O51 S5 C6B 107.5(6) . .
O52 S5 Cs2B 56.1(4) . .
O53 S5 Cs2B 55.8(5) . .
O51 S5 Cs2B 131.1(5) . .
C6B S5 Cs2B 121.3(5) . .
O52 S5 Cs4B 153.2(4) . 2_767
O53 S5 Cs4B 47.6(4) . 2_767
O51 S5 Cs4B 72.8(6) . 2_767
C6B S5 Cs4B 96.9(4) . 2_767
Cs2B S5 Cs4B 100.8(2) . 2_767
O52 S5 Cs3 54.7(4) . .
O53 S5 Cs3 107.4(4) . .
O51 S5 Cs3 63.5(6) . .
C6B S5 Cs3 146.2(4) . .
Cs2B S5 Cs3 74.6(2) . .
Cs4B S5 Cs3 109.75(12) 2_767 .
O52 S5 Cs2 49.8(4) . .
O53 S5 Cs2 62.2(4) . .
O51 S5 Cs2 128.5(5) . .
C6B S5 Cs2 123.3(4) . .
Cs2B S5 Cs2 6.69(19) . .
Cs4B S5 Cs2 106.31(12) 2_767 .
Cs3 S5 Cs2 69.38(7) . .
O52 S5 Cs4 148.0(4) . 2_767
O53 S5 Cs4 38.1(4) . 2_767
O51 S5 Cs4 83.1(6) . 2_767
C6B S5 Cs4 95.6(4) . 2_767
Cs2B S5 Cs4 92.8(2) . 2_767
Cs4B S5 Cs4 10.45(10) 2_767 2_767
Cs3 S5 Cs4 114.31(9) . 2_767
Cs2 S5 Cs4 98.71(10) . 2_767
O63 S6 O62 113.6(4) . .
O63 S6 O61 111.1(4) . .
O62 S6 O61 112.8(5) . .
O63 S6 C13B 106.3(4) . .
O62 S6 C13B 106.8(4) . .
O61 S6 C13B 105.5(4) . .
O63 S6 Cs2 55.4(3) . 1_655
O62 S6 Cs2 117.9(3) . 1_655
O61 S6 Cs2 58.8(3) . 1_655
C13B S6 Cs2 135.3(3) . 1_655
O63 S6 Cs2B 60.6(3) . 1_655
O62 S6 Cs2B 111.8(4) . 1_655
O61 S6 Cs2B 56.3(3) . 1_655
C13B S6 Cs2B 141.3(4) . 1_655
Cs2 S6 Cs2B 7.28(15) 1_655 1_655
O63 S6 Cs3 94.9(3) . 1_655
O62 S6 Cs3 148.8(3) . 1_655
O61 S6 Cs3 40.7(3) . 1_655
C13B S6 Cs3 75.0(3) . 1_655
Cs2 S6 Cs3 67.69(6) 1_655 1_655
Cs2B S6 Cs3 70.6(2) 1_655 1_655
S2 O21 Cs1 101.2(4) . 1_454
S2 O21 Cs1 97.9(4) . 2_756
Cs1 O21 Cs1 109.78(19) 1_454 2_756
S2 O22 Cs1 107.4(4) . 2_756
S2 O23 Cs1 101.1(4) . 1_454
S3 O31 Cs2 86.6(4) . .
S3 O32 Cs3 142.4(5) . .
S3 O32 Cs2 115.0(5) . .
Cs3 O32 Cs2 92.7(2) . .
S3 O32 Cs2B 119.5(5) . .
Cs3 O32 Cs2B 89.5(3) . .
Cs2 O32 Cs2B 4.8(3) . .
S4 O42 Cs2 128.9(4) . .
S4 O42 Cs2B 135.9(4) . .
Cs2 O42 Cs2B 8.53(19) . .
S5 O51 Cs3 94.5(6) . .
S5 O51 Cs4B 84.5(7) . 2_767
Cs3 O51 Cs4B 123.5(3) . 2_767
S5 O52 Cs2B 101.9(5) . .
S5 O52 Cs2 110.3(5) . .
Cs2B O52 Cs2 8.75(18) . .
S5 O52 Cs3 104.6(5) . .
Cs2B O52 Cs3 91.5(3) . .
Cs2 O52 Cs3 86.7(2) . .
S5 O53 Cs4B 111.2(6) . 2_767
S5 O53 Cs4 124.6(6) . 2_767
Cs4B O53 Cs4 14.48(11) 2_767 2_767
S5 O53 Cs2B 101.6(6) . .
Cs4B O53 Cs2B 140.6(4) 2_767 .
Cs4 O53 Cs2B 131.4(4) 2_767 .
S5 O53 Cs2 96.0(5) . .
Cs4B O53 Cs2 143.7(3) 2_767 .
Cs4 O53 Cs2 135.9(3) 2_767 .
Cs2B O53 Cs2 6.0(3) . .
S6 O61 Cs3 121.5(4) . 1_655
S6 O61 Cs2B 101.1(4) . 1_655
Cs3 O61 Cs2B 92.1(3) 1_655 1_655
S6 O61 Cs2 98.3(3) . 1_655
Cs3 O61 Cs2 86.79(18) 1_655 1_655
Cs2B O61 Cs2 8.46(18) 1_655 1_655
S6 O62 Cs1 144.2(4) . .
S6 O63 Cs2 102.5(3) . 1_655
S6 O63 Cs2B 97.0(4) . 1_655
Cs2 O63 Cs2B 8.08(19) 1_655 1_655
O62 Cs1 O22 63.31(19) . 2_756
O62 Cs1 O23 133.09(19) . 1_656
O22 Cs1 O23 124.0(2) 2_756 1_656
O62 Cs1 O21 96.23(19) . 1_656
O22 Cs1 O21 88.4(2) 2_756 1_656
O23 Cs1 O21 44.19(19) 1_656 1_656
O62 Cs1 O76 64.3(4) . 1_645
O22 Cs1 O76 108.8(4) 2_756 1_645
O23 Cs1 O76 126.7(4) 1_656 1_645
O21 Cs1 O76 141.3(4) 1_656 1_645
O62 Cs1 O74 72.5(2) . 2_756
O22 Cs1 O74 54.9(3) 2_756 2_756
O23 Cs1 O74 153.4(2) 1_656 2_756
O21 Cs1 O74 143.0(3) 1_656 2_756
O76 Cs1 O74 65.9(4) 1_645 2_756
O62 Cs1 O21 103.90(18) . 2_756
O22 Cs1 O21 42.80(18) 2_756 2_756
O23 Cs1 O21 86.8(2) 1_656 2_756
O21 Cs1 O21 70.22(19) 1_656 2_756
O76 Cs1 O21 144.2(3) 1_645 2_756
O74 Cs1 O21 78.4(2) 2_756 2_756
O62 Cs1 O73 65.5(2) . 2_867
O22 Cs1 O73 126.3(2) 2_756 2_867
O23 Cs1 O73 81.8(2) 1_656 2_867
O21 Cs1 O73 81.6(2) 1_656 2_867
O76 Cs1 O73 60.1(4) 1_645 2_867
O74 Cs1 O73 121.5(2) 2_756 2_867
O21 Cs1 O73 148.9(2) 2_756 2_867
O62 Cs1 S2 115.95(14) . 1_656
O22 Cs1 S2 105.75(17) 2_756 1_656
O23 Cs1 S2 22.24(15) 1_656 1_656
O21 Cs1 S2 22.03(13) 1_656 1_656
O76 Cs1 S2 139.4(3) 1_645 1_656
O74 Cs1 S2 154.7(2) 2_756 1_656
O21 Cs1 S2 76.36(13) 2_756 1_656
O73 Cs1 S2 82.46(16) 2_867 1_656
O62 Cs1 S2 82.87(14) . 2_756
O22 Cs1 S2 21.37(15) 2_756 2_756
O23 Cs1 S2 104.84(16) 1_656 2_756
O21 Cs1 S2 77.00(13) 1_656 2_756
O76 Cs1 S2 128.4(3) 1_645 2_756
O74 Cs1 S2 66.9(2) 2_756 2_756
O21 Cs1 S2 21.59(12) 2_756 2_756
O73 Cs1 S2 139.41(18) 2_867 2_756
S2 Cs1 S2 89.80(6) 1_656 2_756
O62 Cs1 Cs4 94.78(14) . 2_867
O22 Cs1 Cs4 152.90(16) 2_756 2_867
O23 Cs1 Cs4 82.33(16) 1_656 2_867
O21 Cs1 Cs4 110.87(14) 1_656 2_867
O76 Cs1 Cs4 44.4(3) 1_645 2_867
O74 Cs1 Cs4 105.2(2) 2_756 2_867
O21 Cs1 Cs4 161.11(13) 2_756 2_867
O73 Cs1 Cs4 44.00(19) 2_867 2_867
S2 Cs1 Cs4 98.05(7) 1_656 2_867
S2 Cs1 Cs4 172.04(7) 2_756 2_867
O62 Cs1 Cs4B 91.13(16) . 2_867
O22 Cs1 Cs4B 152.96(17) 2_756 2_867
O23 Cs1 Cs4B 79.35(18) 1_656 2_867
O21 Cs1 Cs4B 103.88(15) 1_656 2_867
O76 Cs1 Cs4B 47.7(3) 1_645 2_867
O74 Cs1 Cs4B 111.3(2) 2_756 2_867
O21 Cs1 Cs4B 164.24(15) 2_756 2_867
O73 Cs1 Cs4B 36.08(19) 2_867 2_867
S2 Cs1 Cs4B 92.93(9) 1_656 2_867
S2 Cs1 Cs4B 173.99(9) 2_756 2_867
Cs4 Cs1 Cs4B 8.38(8) 2_867 2_867
O32 Cs3 O32 180 . 2_767
O32 Cs3 O61 90.4(2) . 2_867
O32 Cs3 O61 89.6(2) 2_767 2_867
O32 Cs3 O61 89.6(2) . 1_455
O32 Cs3 O61 90.4(2) 2_767 1_455
O61 Cs3 O61 180 2_867 1_455
O32 Cs3 O52 60.6(2) . .
O32 Cs3 O52 119.4(2) 2_767 .
O61 Cs3 O52 104.44(19) 2_867 .
O61 Cs3 O52 75.56(19) 1_455 .
O32 Cs3 O52 119.4(2) . 2_767
O32 Cs3 O52 60.6(2) 2_767 2_767
O61 Cs3 O52 75.56(19) 2_867 2_767
O61 Cs3 O52 104.44(19) 1_455 2_767
O52 Cs3 O52 180 . 2_767
O32 Cs3 O51 101.3(2) . .
O32 Cs3 O51 78.7(2) 2_767 .
O61 Cs3 O51 104.3(2) 2_867 .
O61 Cs3 O51 75.7(2) 1_455 .
O52 Cs3 O51 40.7(2) . .
O52 Cs3 O51 139.3(2) 2_767 .
O32 Cs3 O51 78.7(2) . 2_767
O32 Cs3 O51 101.3(2) 2_767 2_767
O61 Cs3 O51 75.7(2) 2_867 2_767
O61 Cs3 O51 104.3(2) 1_455 2_767
O52 Cs3 O51 139.3(2) . 2_767
O52 Cs3 O51 40.7(2) 2_767 2_767
O51 Cs3 O51 180 . 2_767
O32 Cs3 S5 99.44(17) . 2_767
O32 Cs3 S5 80.56(17) 2_767 2_767
O61 Cs3 S5 68.27(13) 2_867 2_767
O61 Cs3 S5 111.73(13) 1_455 2_767
O52 Cs3 S5 159.38(15) . 2_767
O52 Cs3 S5 20.62(15) 2_767 2_767
O51 Cs3 S5 158.02(16) . 2_767
O51 Cs3 S5 21.98(16) 2_767 2_767
O32 Cs3 S5 80.56(17) . .
O32 Cs3 S5 99.44(17) 2_767 .
O61 Cs3 S5 111.73(13) 2_867 .
O61 Cs3 S5 68.27(13) 1_455 .
O52 Cs3 S5 20.62(15) . .
O52 Cs3 S5 159.38(15) 2_767 .
O51 Cs3 S5 21.98(16) . .
O51 Cs3 S5 158.02(16) 2_767 .
S5 Cs3 S5 180 2_767 .
O32 Cs3 S6 93.45(16) . 2_867
O32 Cs3 S6 86.55(16) 2_767 2_867
O61 Cs3 S6 17.84(13) 2_867 2_867
O61 Cs3 S6 162.16(13) 1_455 2_867
O52 Cs3 S6 90.62(16) . 2_867
O52 Cs3 S6 89.38(16) 2_767 2_867
O51 Cs3 S6 86.5(2) . 2_867
O51 Cs3 S6 93.5(2) 2_767 2_867
S5 Cs3 S6 85.13(6) 2_767 2_867
S5 Cs3 S6 94.87(6) . 2_867
O32 Cs3 S6 86.55(16) . 1_455
O32 Cs3 S6 93.45(16) 2_767 1_455
O61 Cs3 S6 162.16(13) 2_867 1_455
O61 Cs3 S6 17.84(13) 1_455 1_455
O52 Cs3 S6 89.38(16) . 1_455
O52 Cs3 S6 90.62(16) 2_767 1_455
O51 Cs3 S6 93.5(2) . 1_455
O51 Cs3 S6 86.5(2) 2_767 1_455
S5 Cs3 S6 94.87(6) 2_767 1_455
S5 Cs3 S6 85.13(6) . 1_455
S6 Cs3 S6 180 2_867 1_455
N8 C1 N7 105.2(7) . .
N8 C1 Pd1 135.3(7) . .
N7 C1 Pd1 119.5(6) . .
N10 C1A N9 104.0(7) . .
N10 C1A Pd1 120.6(6) . .
N9 C1A Pd1 135.4(7) . .
N1 C1B N2 106.5(7) . .
N1 C1B Pd2 121.3(6) . .
N2 C1B Pd2 131.4(6) . .
C3 C2 N7 106.6(8) . .
C3A C2A N10 106.6(8) . .
C3B C2B N1 105.9(7) . .
C2 C3 N8 106.7(8) . .
C2 C3 Cs4B 85.1(6) . 2_766
N8 C3 Cs4B 157.0(6) . 2_766
C2A C3A N9 107.1(8) . .
C2B C3B N2 106.6(8) . .
N8 C4 C5 111.2(8) . .
N9 C4A C5A 110.9(7) . .
N2 C4B C5B 113.0(7) . .
C4 C5 C6 114.5(8) . .
C4 C5 Cs2 157.0(6) . .
C6 C5 Cs2 88.3(6) . .
C6A C5A C4A 114.7(8) . .
C4B C5B C6B 110.0(9) . .
C5 C6 S4 113.1(7) . .
C5A C6A S1 115.1(7) . .
C5B C6B S5 112.9(8) . .
N7 C7 N6 108.1(7) . .
N10 C7A N11 109.4(7) . .
N1 C7B N3 107.5(7) . 2_867
N5 C8 N6 104.9(8) . .
N5 C8 Pd1 135.6(7) . .
N6 C8 Pd1 119.6(6) . .
N12 C8A N11 104.8(7) . .
N12 C8A Pd1 133.3(7) . .
N11 C8A Pd1 121.9(6) . .
N4 C8B N3 104.9(7) . .
N4 C8B Pd2 132.1(6) . .
N3 C8B Pd2 122.6(6) . .
C10 C9 N6 106.3(8) . .
C10A C9A N11 106.2(8) . .
C10B C9B N3 105.3(8) . .
C9 C10 N5 106.6(8) . .
C9A C10A N12 105.6(7) . .
C12B C13B S6 114.4(7) . .
N5 C11 C12 111.7(7) . .
C12A C11A N12 110.4(7) . .
C9B C10B N4 109.1(8) . .
C13 C12 C11 114.0(9) . .
C11A C12A C13A 117.0(8) . .
N4 C11B C12B 113.2(8) . .
C12 C13 S3 111.9(8) . .
C12A C13A S2 113.0(6) . .
C13B C12B C11B 115.9(7) . .
O32 Cs2 O52 60.6(2) . .
O32 Cs2 O63 88.6(2) . 1_455
O52 Cs2 O63 115.2(2) . 1_455
O32 Cs2 O42 103.5(2) . .
O52 Cs2 O42 105.8(2) . .
O63 Cs2 O42 137.7(2) 1_455 .
O32 Cs2 O61 85.4(2) . 1_455
O52 Cs2 O61 75.6(2) . 1_455
O63 Cs2 O61 44.13(17) 1_455 1_455
O42 Cs2 O61 170.6(2) . 1_455
O32 Cs2 O71 155.5(2) . 1_545
O52 Cs2 O71 141.5(2) . 1_545
O63 Cs2 O71 72.27(18) 1_455 1_545
O42 Cs2 O71 82.24(19) . 1_545
O61 Cs2 O71 90.96(18) 1_455 1_545
O32 Cs2 O53 99.8(2) . .
O52 Cs2 O53 41.7(2) . .
O63 Cs2 O53 105.4(2) 1_455 .
O42 Cs2 O53 111.9(2) . .
O61 Cs2 O53 62.8(2) 1_455 .
O71 Cs2 O53 100.01(19) 1_545 .
O32 Cs2 O76 135.3(3) . 1_545
O52 Cs2 O76 88.7(3) . 1_545
O63 Cs2 O76 75.6(3) 1_455 1_545
O42 Cs2 O76 116.4(3) . 1_545
O61 Cs2 O76 54.2(3) 1_455 1_545
O71 Cs2 O76 55.4(3) 1_545 1_545
O53 Cs2 O76 48.0(3) . 1_545
O32 Cs2 C5 104.1(2) . .
O52 Cs2 C5 152.6(2) . .
O63 Cs2 C5 84.9(2) 1_455 .
O42 Cs2 C5 53.0(2) . .
O61 Cs2 C5 128.4(2) 1_455 .
O71 Cs2 C5 60.1(2) 1_545 .
O53 Cs2 C5 154.2(3) . .
O76 Cs2 C5 115.5(3) 1_545 .
O32 Cs2 O31 40.09(19) . .
O52 Cs2 O31 90.8(2) . .
O63 Cs2 O31 98.95(19) 1_455 .
O42 Cs2 O31 69.83(19) . .
O61 Cs2 O31 119.53(19) 1_455 .
O71 Cs2 O31 126.48(18) 1_545 .
O53 Cs2 O31 132.3(2) . .
O76 Cs2 O31 173.6(3) 1_545 .
C5 Cs2 O31 66.7(2) . .
O32 Cs2 S6 91.24(18) . 1_455
O52 Cs2 S6 97.80(18) . 1_455
O63 Cs2 S6 22.11(12) 1_455 1_455
O42 Cs2 S6 156.09(17) . 1_455
O61 Cs2 S6 22.88(12) 1_455 1_455
O71 Cs2 S6 76.86(13) 1_545 1_455
O53 Cs2 S6 83.37(18) . 1_455
O76 Cs2 S6 59.6(3) 1_545 1_455
C5 Cs2 S6 105.52(17) . 1_455
O31 Cs2 S6 114.21(14) . 1_455
O32 Cs2 S5 78.93(16) . .
O52 Cs2 S5 19.94(16) . .
O63 Cs2 S5 111.10(15) 1_455 .
O42 Cs2 S5 110.95(16) . .
O61 Cs2 S5 67.29(14) 1_455 .
O71 Cs2 S5 121.80(13) 1_545 .
O53 Cs2 S5 21.81(15) . .
O76 Cs2 S5 69.0(3) 1_545 .
C5 Cs2 S5 163.90(19) . .
O31 Cs2 S5 110.75(15) . .
S6 Cs2 S5 90.12(9) 1_455 .
O53 Cs2B O71 113.0(4) . 1_545
O53 Cs2B O52 44.6(3) . .
O71 Cs2B O52 157.5(4) 1_545 .
O53 Cs2B O61 67.2(4) . 1_455
O71 Cs2B O61 96.0(4) 1_545 1_455
O52 Cs2B O61 76.8(4) . 1_455
O53 Cs2B O42 120.1(5) . .
O71 Cs2B O42 84.9(4) 1_545 .
O52 Cs2B O42 105.4(5) . .
O61 Cs2B O42 171.7(4) 1_455 .
O53 Cs2B O63 110.1(5) . 1_455
O71 Cs2B O63 73.2(4) 1_545 1_455
O52 Cs2B O63 112.0(5) . 1_455
O61 Cs2B O63 43.5(3) 1_455 1_455
O42 Cs2B O63 129.8(4) . 1_455
O53 Cs2B O76 54.2(4) . 1_545
O71 Cs2B O76 61.6(4) 1_545 1_545
O52 Cs2B O76 97.1(5) . 1_545
O61 Cs2B O76 59.0(4) 1_455 1_545
O42 Cs2B O76 127.9(6) . 1_545
O63 Cs2B O76 79.7(5) 1_455 1_545
O53 Cs2B O32 98.6(5) . .
O71 Cs2B O32 143.9(4) 1_545 .
O52 Cs2B O32 56.6(3) . .
O61 Cs2B O32 80.0(4) 1_455 .
O42 Cs2B O32 94.4(4) . .
O63 Cs2B O32 80.1(3) 1_455 .
O76 Cs2B O32 136.4(6) 1_545 .
O53 Cs2B S5 22.6(2) . .
O71 Cs2B S5 135.6(3) 1_545 .
O52 Cs2B S5 21.96(18) . .
O61 Cs2B S5 70.3(3) 1_455 .
O42 Cs2B S5 114.7(4) . .
O63 Cs2B S5 112.5(4) 1_455 .
O76 Cs2B S5 75.7(4) 1_545 .
O32 Cs2B S5 77.0(3) . .
O53 Cs2B S6 87.8(4) . 1_455
O71 Cs2B S6 79.2(3) 1_545 1_455
O52 Cs2B S6 98.0(4) . 1_455
O61 Cs2B S6 22.59(16) 1_455 1_455
O42 Cs2B S6 151.7(4) . 1_455
O63 Cs2B S6 22.41(16) 1_455 1_455
O76 Cs2B S6 62.9(4) 1_545 1_455
O32 Cs2B S6 85.3(3) . 1_455
S5 Cs2B S6 92.8(3) . 1_455
O53 Cs2B Cl 95.4(3) . 1_545
O71 Cs2B Cl 56.3(3) 1_545 1_545
O52 Cs2B Cl 116.8(4) . 1_545
O61 Cs2B Cl 139.8(4) 1_455 1_545
O42 Cs2B Cl 46.7(3) . 1_545
O63 Cs2B Cl 129.2(4) 1_455 1_545
O76 Cs2B Cl 81.2(4) 1_545 1_545
O32 Cs2B Cl 139.9(4) . 1_545
S5 Cs2B Cl 107.6(3) . 1_545
S6 Cs2B Cl 132.9(4) 1_455 1_545
O53 Cs2B Cs3 69.0(3) . .
O71 Cs2B Cs3 137.3(5) 1_545 .
O52 Cs2B Cs3 45.5(3) . .
O61 Cs2B Cs3 43.5(2) 1_455 .
O42 Cs2B Cs3 133.0(4) . .
O63 Cs2B Cs3 67.1(3) 1_455 .
O76 Cs2B Cs3 95.9(5) 1_545 .
O32 Cs2B Cs3 40.6(2) . .
S5 Cs2B Cs3 54.6(2) . .
S6 Cs2B Cs3 58.2(2) 1_455 .
Cl Cs2B Cs3 161.9(4) 1_545 .
Cs4B Cs4 Cl 92.3(8) . .
Cs4B Cs4 O53 79.9(8) . 2_767
Cl Cs4 O53 160.0(3) . 2_767
Cs4B Cs4 O73 61.6(7) . .
Cl Cs4 O73 84.7(2) . .
O53 Cs4 O73 75.4(3) 2_767 .
Cs4B Cs4 O76 117.8(9) . 2_777
Cl Cs4 O76 113.1(4) . 2_777
O53 Cs4 O76 56.8(4) 2_767 2_777
O73 Cs4 O76 65.4(4) . 2_777
Cs4B Cs4 O71 107.5(8) . .
Cl Cs4 O71 72.32(17) . .
O53 Cs4 O71 127.5(3) 2_767 .
O73 Cs4 O71 154.5(2) . .
O76 Cs4 O71 133.8(4) 2_777 .
Cs4B Cs4 O76 151.9(8) . .
Cl Cs4 O76 106.7(4) . .
O53 Cs4 O76 87.8(4) 2_767 .
O73 Cs4 O76 139.1(4) . .
O76 Cs4 O76 74.1(6) 2_777 .
O71 Cs4 O76 61.1(4) . .
Cs4B Cs4 O72 33.0(7) . .
Cl Cs4 O72 97.4(3) . .
O53 Cs4 O72 86.1(3) 2_767 .
O73 Cs4 O72 94.5(3) . .
O76 Cs4 O72 140.5(5) 2_777 .
O71 Cs4 O72 78.1(3) . .
O76 Cs4 O72 121.6(4) . .
Cs4B Cs4 S5 64.2(7) . 2_767
Cl Cs4 S5 154.31(18) . 2_767
O53 Cs4 S5 17.27(19) 2_767 2_767
O73 Cs4 S5 75.16(19) . 2_767
O76 Cs4 S5 72.9(4) 2_777 2_767
O71 Cs4 S5 122.83(15) . 2_767
O76 Cs4 S5 99.0(4) . 2_767
O72 Cs4 S5 69.0(2) . 2_767
Cs4B Cs4 Cs1 110.4(7) . 2_867
Cl Cs4 Cs1 67.95(13) . 2_867
O53 Cs4 Cs1 97.41(19) 2_767 2_867
O73 Cs4 Cs1 51.10(18) . 2_867
O76 Cs4 Cs1 46.3(3) 2_777 2_867
O71 Cs4 Cs1 125.06(15) . 2_867
O76 Cs4 Cs1 96.1(3) . 2_867
O72 Cs4 Cs1 142.2(2) . 2_867
S5 Cs4 Cs1 109.03(9) 2_767 2_867
Cs4B Cs4 Cs2B 142.4(8) . 1_565
Cl Cs4 Cs2B 61.2(2) . 1_565
O53 Cs4 Cs2B 133.5(3) 2_767 1_565
O73 Cs4 Cs2B 133.2(3) . 1_565
O76 Cs4 Cs2B 97.9(4) 2_777 1_565
O71 Cs4 Cs2B 42.1(2) . 1_565
O76 Cs4 Cs2B 46.0(4) . 1_565
O72 Cs4 Cs2B 119.3(3) . 1_565
S5 Cs4 Cs2B 144.4(2) 2_767 1_565
Cs1 Cs4 Cs2B 85.04(19) 2_867 1_565
Cs4B Cs4 Cs2 139.9(8) . 1_565
Cl Cs4 Cs2 59.75(12) . 1_565
O53 Cs4 Cs2 135.5(2) 2_767 1_565
O73 Cs4 Cs2 133.8(2) . 1_565
O76 Cs4 Cs2 100.4(4) 2_777 1_565
O71 Cs4 Cs2 40.15(12) . 1_565
O76 Cs4 Cs2 47.8(4) . 1_565
O72 Cs4 Cs2 116.9(2) . 1_565
S5 Cs4 Cs2 145.62(11) 2_767 1_565
Cs1 Cs4 Cs2 86.50(7) 2_867 1_565
Cs2B Cs4 Cs2 2.59(19) 1_565 1_565
Cs4 Cs4B O72 138.8(9) . .
Cs4 Cs4B Cl 72.5(7) . .
O72 Cs4B Cl 109.7(4) . .
Cs4 Cs4B O73 105.1(8) . .
O72 Cs4B O73 116.0(3) . .
Cl Cs4B O73 87.9(3) . .
Cs4 Cs4B O53 85.6(8) . 2_767
O72 Cs4B O53 98.8(4) . 2_767
Cl Cs4B O53 151.5(3) . 2_767
O73 Cs4B O53 80.3(3) . 2_767
Cs4 Cs4B O71 60.7(7) . .
O72 Cs4B O71 82.0(3) . .
Cl Cs4B O71 66.29(19) . .
O73 Cs4B O71 152.9(3) . .
O53 Cs4B O71 118.5(3) 2_767 .
Cs4 Cs4B O76 51.5(8) . 2_777
O72 Cs4B O76 151.1(5) . 2_777
Cl Cs4B O76 99.2(4) . 2_777
O73 Cs4B O76 62.8(4) . 2_777
O53 Cs4B O76 52.3(4) 2_767 2_777
O71 Cs4B O76 111.5(4) . 2_777
Cs4 Cs4B O51 127.6(9) . 2_767
O72 Cs4B O51 65.8(3) . 2_767
Cl Cs4B O51 155.7(3) . 2_767
O73 Cs4B O51 74.4(3) . 2_767
O53 Cs4B O51 42.1(3) 2_767 2_767
O71 Cs4B O51 132.7(3) . 2_767
O76 Cs4B O51 87.4(4) 2_777 2_767
Cs4 Cs4B S5 105.3(8) . 2_767
O72 Cs4B S5 79.0(3) . 2_767
Cl Cs4B S5 169.4(3) . 2_767
O73 Cs4B S5 82.7(2) . 2_767
O53 Cs4B S5 21.11(19) 2_767 2_767
O71 Cs4B S5 122.2(2) . 2_767
O76 Cs4B S5 72.2(3) 2_777 2_767
O51 Cs4B S5 22.70(16) 2_767 2_767
Cs4 Cs4B C3 128.8(8) . 2_766
O72 Cs4B C3 60.4(3) . 2_766
Cl Cs4B C3 57.6(2) . 2_766
O73 Cs4B C3 84.7(3) . 2_766
O53 Cs4B C3 145.1(3) 2_767 2_766
O71 Cs4B C3 87.9(2) . 2_766
O76 Cs4B C3 141.7(4) 2_777 2_766
O51 Cs4B C3 103.5(2) 2_767 2_766
S5 Cs4B C3 125.9(2) 2_767 2_766
Cs4 Cs4B Cs1 61.2(7) . 2_867
O72 Cs4B Cs1 157.8(3) . 2_867
Cl Cs4B Cs1 62.10(15) . 2_867
O73 Cs4B Cs1 46.4(2) . 2_867
O53 Cs4B Cs1 91.6(2) 2_767 2_867
O71 Cs4B Cs1 110.13(16) . 2_867
O76 Cs4B Cs1 42.6(3) 2_777 2_867
O51 Cs4B Cs1 112.4(2) 2_767 2_867
S5 Cs4B Cs1 107.57(16) 2_767 2_867
C3 Cs4B Cs1 100.5(2) 2_766 2_867
Cs4 Cs4B Cs2B 32.5(7) . 1_565
O72 Cs4B Cs2B 116.5(4) . 1_565
Cl Cs4B Cs2B 50.7(2) . 1_565
O73 Cs4B Cs2B 121.2(3) . 1_565
O53 Cs4B Cs2B 115.3(3) 2_767 1_565
O71 Cs4B Cs2B 34.99(19) . 1_565
O76 Cs4B Cs2B 82.6(4) 2_777 1_565
O51 Cs4B Cs2B 153.5(3) 2_767 1_565
S5 Cs4B Cs2B 131.7(2) 2_767 1_565
C3 Cs4B Cs2B 99.4(3) 2_766 1_565
Cs1 Cs4B Cs2B 75.57(17) 2_867 1_565
Cs4 Cl Cs4B 15.26(12) . .
Cs4 Cl Cs2B 83.1(2) . 1_565
Cs4B Cl Cs2B 96.6(2) . 1_565
Cs2B O71 Cs4 94.6(3) 1_565 .
Cs2B O71 Cs2 7.62(19) 1_565 1_565
Cs4 O71 Cs2 101.81(19) . 1_565
Cs2B O71 Cs4B 105.2(3) 1_565 .
Cs4 O71 Cs4B 11.88(11) . .
Cs2 O71 Cs4B 112.1(2) 1_565 .
Cs4B O72 Cs4 8.26(17) . .
Cs4B O73 Cs4 13.31(12) . .
Cs4B O73 Cs1 97.5(3) . 2_867
Cs4 O73 Cs1 84.9(2) . 2_867
Cs4 O76 Cs1 89.3(5) 2_777 1_465
Cs4 O76 Cs4 105.9(6) 2_777 .
Cs1 O76 Cs4 114.3(6) 1_465 .
Cs4 O76 Cs2B 117.6(6) 2_777 1_565
Cs1 O76 Cs2B 139.6(7) 1_465 1_565
Cs4 O76 Cs2B 88.2(5) . 1_565
Cs4 O76 Cs4B 10.72(13) 2_777 2_777
Cs1 O76 Cs4B 89.7(5) 1_465 2_777
Cs4 O76 Cs4B 115.3(6) . 2_777
Cs2B O76 Cs4B 111.3(6) 1_565 2_777
Cs4 O76 Cs2 119.1(5) 2_777 1_565
Cs1 O76 Cs2 135.7(6) 1_465 1_565
Cs4 O76 Cs2 91.2(4) . 1_565
Cs2B O76 Cs2 3.9(3) 1_565 1_565
Cs4B O76 Cs2 112.2(5) 2_777 1_565

loop_
_geom_bond_atom_site_label_1
_geom_bond_atom_site_label_2
_geom_bond_distance
_geom_bond_site_symmetry_2
Pd1 C1 2.014(9) .
Pd1 C8A 2.021(9) .
Pd1 C8 2.030(9) .
Pd1 C1A 2.037(8) .
Pd2 C8B 2.031(9) .
Pd2 C8B 2.031(9) 2_867
Pd2 C1B 2.051(8) .
Pd2 C1B 2.051(8) 2_867
N1 C1B 1.325(10) .
N1 C2B 1.399(11) .
N1 C7B 1.449(11) .
N2 C1B 1.343(11) .
N2 C3B 1.400(11) .
N2 C4B 1.452(11) .
N3 C8B 1.352(11) .
N3 C9B 1.379(11) .
N3 C7B 1.461(12) 2_867
N4 C8B 1.347(11) .
N4 C10B 1.383(11) .
N4 C11B 1.452(11) .
N5 C8 1.349(11) .
N5 C10 1.405(12) .
N5 C11 1.450(11) .
N6 C8 1.360(12) .
N6 C9 1.389(11) .
N6 C7 1.454(11) .
N7 C1 1.377(12) .
N7 C2 1.397(11) .
N7 C7 1.444(12) .
N8 C1 1.318(11) .
N8 C3 1.393(11) .
N8 C4 1.479(12) .
N9 C1A 1.363(11) .
N9 C3A 1.383(11) .
N9 C4A 1.487(12) .
N10 C1A 1.349(11) .
N10 C2A 1.381(11) .
N10 C7A 1.436(11) .
N11 C8A 1.360(11) .
N11 C9A 1.371(11) .
N11 C7A 1.447(10) .
N12 C8A 1.317(11) .
N12 C10A 1.397(11) .
N12 C11A 1.487(11) .
S1 O11 1.443(8) .
S1 O13 1.444(8) .
S1 O12 1.451(7) .
S1 C6A 1.775(9) .
S2 O21 1.439(7) .
S2 O23 1.452(8) .
S2 O22 1.479(8) .
S2 C13A 1.772(9) .
S2 Cs1 3.764(3) 1_454
S2 Cs1 3.874(3) 2_756
S3 O31 1.451(8) .
S3 O32 1.451(8) .
S3 O33 1.460(7) .
S3 C13 1.776(11) .
S3 Cs2 3.934(4) .
S4 O43 1.435(8) .
S4 O41 1.459(8) .
S4 O42 1.462(8) .
S4 C6 1.774(11) .
S5 O52 1.400(9) .
S5 O53 1.438(9) .
S5 O51 1.444(10) .
S5 C6B 1.764(12) .
S5 Cs2B 3.662(14) .
S5 Cs4B 3.723(8) 2_767
S5 Cs3 3.846(3) .
S5 Cs2 3.850(4) .
S5 Cs4 3.987(4) 2_767
S6 O63 1.444(7) .
S6 O62 1.449(7) .
S6 O61 1.473(7) .
S6 C13B 1.768(9) .
S6 Cs2 3.747(4) 1_655
S6 Cs2B 3.761(16) 1_655
S6 Cs3 4.100(2) 1_655
O21 Cs1 3.209(8) 1_454
O21 Cs1 3.404(8) 2_756
O22 Cs1 3.166(9) 2_756
O23 Cs1 3.205(8) 1_454
O31 Cs2 3.744(11) .
O32 Cs3 2.960(8) .
O32 Cs2 3.093(10) .
O32 Cs2B 3.483(15) .
O42 Cs2 3.169(8) .
O42 Cs2B 3.216(17) .
O51 Cs3 3.453(14) .
O51 Cs4B 3.574(16) 2_767
O52 Cs2B 3.106(17) .
O52 Cs2 3.135(9) .
O52 Cs3 3.246(9) .
O53 Cs4B 2.952(13) 2_767
O53 Cs4 2.990(11) 2_767
O53 Cs2B 3.091(15) .
O53 Cs2 3.425(11) .
O61 Cs3 3.134(7) 1_655
O61 Cs2B 3.188(17) 1_655
O61 Cs2 3.240(7) 1_655
O62 Cs1 3.083(7) .
O63 Cs2 3.158(8) 1_655
O63 Cs2B 3.302(16) 1_655
Cs1 O22 3.166(9) 2_756
Cs1 O23 3.205(8) 1_656
Cs1 O21 3.209(8) 1_656
Cs1 O76 3.261(19) 1_645
Cs1 O74 3.325(9) 2_756
Cs1 O21 3.404(8) 2_756
Cs1 O73 3.523(10) 2_867
Cs1 S2 3.764(3) 1_656
Cs1 S2 3.874(3) 2_756
Cs1 Cs4 4.508(4) 2_867
Cs1 Cs4B 4.821(6) 2_867
Cs3 O32 2.960(8) 2_767
Cs3 O61 3.134(7) 2_867
Cs3 O61 3.134(7) 1_455
Cs3 O52 3.246(9) 2_767
Cs3 O51 3.453(14) 2_767
Cs3 S5 3.846(3) 2_767
Cs3 S6 4.100(2) 2_867
Cs3 S6 4.100(2) 1_455
C2 C3 1.342(15) .
C2A C3A 1.335(14) .
C2B C3B 1.356(13) .
C3 Cs4B 3.888(11) 2_766
C4 C5 1.500(14) .
C4A C5A 1.517(12) .
C4B C5B 1.506(13) .
C5 C6 1.540(13) .
C5 Cs2 3.740(10) .
C5A C6A 1.515(13) .
C5B C6B 1.507(14) .
C7B N3 1.461(12) 2_867
C9 C10 1.355(14) .
C9A C10A 1.364(13) .
C9B C10B 1.323(13) .
C13B C12B 1.520(13) .
C11 C12 1.520(13) .
C11A C12A 1.475(13) .
C12 C13 1.515(14) .
C12A C13A 1.539(13) .
C11B C12B 1.522(12) .
Cs2 O63 3.158(8) 1_455
Cs2 O61 3.240(7) 1_455
Cs2 O71 3.321(7) 1_545
Cs2 O76 3.73(2) 1_545
Cs2 S6 3.747(4) 1_455
Cs2B O71 3.108(16) 1_545
Cs2B O61 3.188(17) 1_455
Cs2B O63 3.302(16) 1_455
Cs2B O76 3.32(2) 1_545
Cs2B S6 3.761(16) 1_455
Cs2B Cl 4.074(15) 1_545
Cs4 Cs4B 0.750(5) .
Cs4 Cl 2.716(6) .
Cs4 O53 2.990(11) 2_767
Cs4 O73 3.144(12) .
Cs4 O76 3.155(19) 2_777
Cs4 O71 3.175(7) .
Cs4 O76 3.31(2) .
Cs4 O72 3.440(13) .
Cs4 S5 3.987(4) 2_767
Cs4 Cs1 4.508(4) 2_867
Cs4 Cs2B 4.618(12) 1_565
Cs4 Cs2 5.042(5) 1_565
Cs4B O72 2.840(13) .
Cs4B Cl 2.846(8) .
Cs4B O73 2.864(13) .
Cs4B O53 2.952(13) 2_767
Cs4B O71 3.474(9) .
Cs4B O76 3.57(2) 2_777
Cs4B O51 3.573(16) 2_767
Cs4B S5 3.723(8) 2_767
Cs4B C3 3.888(11) 2_766
Cs4B Cs1 4.821(6) 2_867
Cs4B Cs2B 5.232(14) 1_565
Cl Cs2B 4.074(15) 1_565
O71 Cs2B 3.108(16) 1_565
O71 Cs2 3.321(7) 1_565
O73 Cs1 3.523(9) 2_867
O74 Cs1 3.325(9) 2_756
O76 Cs4 3.155(19) 2_777
O76 Cs1 3.261(18) 1_465
O76 Cs2B 3.32(2) 1_565
O76 Cs4B 3.57(2) 2_777
O76 Cs2 3.73(2) 1_565
